data_2017717
loop_
_publ_author_name
'Krizan, Jason W.'
'Pulido, Sergio H.'
'Wehrhan, Sarah E.'
'Chan, Benny C.'

_publ_section_title
;
 Cs~6~Nb~4~Se~22~ and K~12~Nb~6~Se~35.3~: two new compounds containing
 the <i>M</i>~4~<i>Q</i>~22~ building block
;
_journal_coeditor_code KU3024
_journal_issue 7
_journal_name_full 'Acta Crystallographica Section C'
_journal_page_first i75
_journal_page_last i78
_journal_paper_doi 10.1107/S0108270110017038
_journal_volume 66
_journal_year 2010
_chemical_formula_iupac 'Cs6 Nb4 Se22'
_chemical_formula_moiety 'Cs6 Nb4 Se22'
_chemical_formula_sum 'Cs6 Nb4 Se22'
_chemical_formula_weight 2906.22
_chemical_name_common 'caesium niobium selenide'
_chemical_name_systematic
;
Hexacaesium tetraniobium docosaselenide
;
_space_group_IT_number 14
_symmetry_cell_setting monoclinic
_symmetry_space_group_name_Hall '-P 2ybc'
_symmetry_space_group_name_H-M 'P 1 21/c 1'
_atom_sites_solution_primary direct
_atom_sites_solution_secondary difmap
_audit_creation_method SHELXL-97
_cell_angle_alpha 90.00
_cell_angle_beta 103.8530(10)
_cell_angle_gamma 90.00
_cell_formula_units_Z 2
_cell_length_a 12.5887(6)
_cell_length_b 8.5127(4)
_cell_length_c 20.3151(10)
_cell_measurement_reflns_used 5633
_cell_measurement_temperature 296(2)
_cell_measurement_theta_max 52.098
_cell_measurement_theta_min 4.647
_cell_volume 2113.72(18)
_computing_cell_refinement 'SAINT-Plus (Bruker, 2008)'
_computing_data_collection 'APEX2 (Bruker, 2008)'
_computing_data_reduction 'SAINT-Plus (Bruker, 2008)'
_computing_molecular_graphics 'CrystalMaker (CrystalMaker Software, 2009)'
_computing_publication_material 'APEX2 (Bruker, 2008)'
_computing_structure_refinement 'SHELXL97 (Sheldrick, 2008)'
_computing_structure_solution 'SHELXS97 (Sheldrick, 2008)'
_diffrn_ambient_temperature 296(2)
_diffrn_measured_fraction_theta_full 1.000
_diffrn_measured_fraction_theta_max 1.000
_diffrn_measurement_device_type 'Bruker APEXII CCD'
_diffrn_measurement_method '\w and \f'
_diffrn_radiation_monochromator graphite
_diffrn_radiation_source 'fine-focus sealed tube'
_diffrn_radiation_type MoK\a
_diffrn_radiation_wavelength 0.71073
_diffrn_reflns_av_R_equivalents 0.0654
_diffrn_reflns_av_sigmaI/netI 0.0417
_diffrn_reflns_limit_h_max 16
_diffrn_reflns_limit_h_min -16
_diffrn_reflns_limit_k_max 10
_diffrn_reflns_limit_k_min -11
_diffrn_reflns_limit_l_max 26
_diffrn_reflns_limit_l_min -26
_diffrn_reflns_number 35929
_diffrn_reflns_theta_full 27.47
_diffrn_reflns_theta_max 27.47
_diffrn_reflns_theta_min 1.67
_exptl_absorpt_coefficient_mu 25.095
_exptl_absorpt_correction_T_max 0.7457
_exptl_absorpt_correction_T_min 0.3471
_exptl_absorpt_correction_type empirical
_exptl_absorpt_process_details '(SADABS; Bruker, 2008)'
_exptl_crystal_colour black
_exptl_crystal_density_diffrn 4.566
_exptl_crystal_density_method 'not measured'
_exptl_crystal_description needle
_exptl_crystal_F_000 2484
_exptl_crystal_size_max 0.2
_exptl_crystal_size_mid 0.08
_exptl_crystal_size_min 0.06
_refine_diff_density_max 4.931
_refine_diff_density_min -2.293
_refine_ls_extinction_method none
_refine_ls_goodness_of_fit_ref 1.030
_refine_ls_matrix_type full
_refine_ls_number_parameters 145
_refine_ls_number_reflns 4844
_refine_ls_number_restraints 0
_refine_ls_restrained_S_all 1.030
_refine_ls_R_factor_all 0.0618
_refine_ls_R_factor_gt 0.0377
_refine_ls_shift/su_max 0.001
_refine_ls_shift/su_mean 0.000
_refine_ls_structure_factor_coef Fsqd
_refine_ls_weighting_details 'calc w=1/[\s^2^(Fo^2^)+(0.0310P)^2^+18.3443P] where P=(Fo^2^+2Fc^2^)/3'
_refine_ls_weighting_scheme calc
_refine_ls_wR_factor_gt 0.0794
_refine_ls_wR_factor_ref 0.0891
_reflns_number_gt 3550
_reflns_number_total 4844
_reflns_threshold_expression I>2\s(I)
_cod_data_source_file ku3024.cif
_cod_data_source_block I
_cod_original_sg_symbol_H-M 'P 21/c'
_cod_database_code 2017717
_cod_database_fobs_code 2017717

loop_
_symmetry_equiv_pos_as_xyz
'x, y, z'
'-x, y+1/2, -z+1/2'
'-x, -y, -z'
'x, -y-1/2, z-1/2'

loop_
_atom_site_type_symbol
_atom_site_label
_atom_site_fract_x
_atom_site_fract_y
_atom_site_fract_z
_atom_site_U_iso_or_equiv
_atom_site_adp_type
_atom_site_calc_flag
_atom_site_refinement_flags
_atom_site_occupancy
_atom_site_disorder_assembly
_atom_site_disorder_group
Nb Nb1 0.80152(6) 0.23308(9) 0.50654(4) 0.02341(17) Uani d . 1 . .
Nb Nb2 0.70707(7) 0.35623(10) 0.66030(4) 0.03012(19) Uani d . 1 . .
Se Se1 1.00252(7) 0.13484(10) 0.51394(5) 0.0294(2) Uani d . 1 . .
Se Se2 0.89435(7) 0.23574(11) 0.65594(4) 0.0299(2) Uani d . 1 . .
Se Se3 0.73578(7) 0.50305(10) 0.54883(5) 0.0303(2) Uani d . 1 . .
Se Se4 0.75335(8) -0.05493(11) 0.52764(5) 0.0371(2) Uani d . 1 . .
Se Se5 0.79063(8) 0.10354(12) 0.72163(5) 0.0388(2) Uani d . 1 . .
Se Se6 0.51018(8) 0.43174(14) 0.59217(6) 0.0465(3) Uani d . 1 . .
Se Se7 0.74133(9) 0.26233(15) 0.38919(5) 0.0486(3) Uani d . 1 . .
Se Se8 0.62574(7) 0.14011(11) 0.54042(4) 0.0308(2) Uani d . 1 . .
Se Se9 0.92141(7) 0.48537(10) 0.54525(5) 0.0316(2) Uani d . 1 . .
Se Se10 0.52464(10) 0.27314(17) 0.68849(6) 0.0615(3) Uani d . 1 . .
Se Se11 0.76529(11) 0.56779(15) 0.73383(6) 0.0614(4) Uani d . 1 . .
Cs Cs1 1.00418(6) 0.17210(8) 0.33806(3) 0.04514(17) Uani d . 1 . .
Cs Cs2 0.54136(7) -0.15562(9) 0.64033(4) 0.0602(2) Uani d . 1 . .
Cs Cs3 1.22961(6) 0.31969(9) 0.62045(3) 0.0537(2) Uani d . 1 . .

loop_
_atom_site_aniso_label
_atom_site_aniso_U_11
_atom_site_aniso_U_22
_atom_site_aniso_U_33
_atom_site_aniso_U_12
_atom_site_aniso_U_13
_atom_site_aniso_U_23
Nb1 0.0223(4) 0.0250(4) 0.0232(4) -0.0013(3) 0.0058(3) -0.0011(3)
Nb2 0.0288(4) 0.0372(5) 0.0244(4) 0.0052(4) 0.0065(3) -0.0027(3)
Se1 0.0241(4) 0.0249(4) 0.0399(5) -0.0008(4) 0.0091(4) -0.0057(4)
Se2 0.0266(5) 0.0329(5) 0.0283(4) 0.0025(4) 0.0030(4) -0.0020(4)
Se3 0.0296(5) 0.0281(5) 0.0333(5) 0.0059(4) 0.0077(4) 0.0017(4)
Se4 0.0404(6) 0.0267(5) 0.0456(6) -0.0062(4) 0.0130(4) -0.0052(4)
Se5 0.0426(6) 0.0425(6) 0.0307(5) 0.0006(5) 0.0074(4) 0.0066(4)
Se6 0.0284(5) 0.0624(7) 0.0478(6) 0.0093(5) 0.0072(4) -0.0012(5)
Se7 0.0434(6) 0.0696(8) 0.0328(5) -0.0024(5) 0.0095(5) 0.0011(5)
Se8 0.0253(5) 0.0384(5) 0.0289(5) -0.0066(4) 0.0070(4) -0.0013(4)
Se9 0.0297(5) 0.0262(4) 0.0395(5) -0.0042(4) 0.0094(4) -0.0019(4)
Se10 0.0458(7) 0.0906(10) 0.0580(7) 0.0078(7) 0.0321(6) 0.0115(7)
Se11 0.0697(8) 0.0578(7) 0.0471(7) 0.0178(6) -0.0050(6) -0.0236(6)
Cs1 0.0521(4) 0.0457(4) 0.0337(3) 0.0115(3) 0.0025(3) -0.0012(3)
Cs2 0.0660(5) 0.0573(5) 0.0511(4) -0.0158(4) 0.0019(4) 0.0129(3)
Cs3 0.0447(4) 0.0707(5) 0.0399(4) -0.0153(4) -0.0013(3) 0.0100(3)

loop_
_atom_type_symbol
_atom_type_description
_atom_type_scat_dispersion_real
_atom_type_scat_dispersion_imag
_atom_type_scat_source
Se Se -0.0929 2.2259 'International Tables Vol C Tables 4.2.6.8 and 6.1.1.4'
Nb Nb -2.0727 0.6215 'International Tables Vol C Tables 4.2.6.8 and 6.1.1.4'
Cs Cs -0.3680 2.1192 'International Tables Vol C Tables 4.2.6.8 and 6.1.1.4'

loop_
_geom_angle_atom_site_label_1
_geom_angle_atom_site_label_2
_geom_angle_atom_site_label_3
_geom_angle_site_symmetry_1
_geom_angle_site_symmetry_3
_geom_angle
_geom_angle_publ_flag
Se7 Nb1 Se4 . . 103.80(5) ?
Se7 Nb1 Se8 . . 102.39(4) ?
Se4 Nb1 Se8 . . 54.40(3) ?
Se7 Nb1 Se9 . . 103.91(4) ?
Se4 Nb1 Se9 . . 149.74(4) ?
Se8 Nb1 Se9 . . 129.33(4) ?
Se7 Nb1 Se1 . . 99.47(4) ?
Se4 Nb1 Se1 . . 87.12(4) ?
Se8 Nb1 Se1 . . 139.18(4) ?
Se9 Nb1 Se1 . . 76.59(3) ?
Se7 Nb1 Se3 . . 100.84(4) ?
Se4 Nb1 Se3 . . 131.58(4) ?
Se8 Nb1 Se3 . . 80.00(4) ?
Se9 Nb1 Se3 . . 53.01(3) ?
Se1 Nb1 Se3 . . 128.75(4) ?
Se7 Nb1 Se2 . . 172.37(5) ?
Se4 Nb1 Se2 . . 83.61(3) ?
Se8 Nb1 Se2 . . 83.31(3) ?
Se9 Nb1 Se2 . . 68.46(3) ?
Se1 Nb1 Se2 . . 78.89(3) ?
Se3 Nb1 Se2 . . 74.95(3) ?
Se11 Nb2 Se5 . . 107.69(5) ?
Se11 Nb2 Se2 . . 100.24(5) ?
Se5 Nb2 Se2 . . 54.38(3) ?
Se11 Nb2 Se10 . . 103.13(6) ?
Se5 Nb2 Se10 . . 86.92(5) ?
Se2 Nb2 Se10 . . 139.47(5) ?
Se11 Nb2 Se6 . . 105.12(5) ?
Se5 Nb2 Se6 . . 133.32(5) ?
Se2 Nb2 Se6 . . 146.55(4) ?
Se10 Nb2 Se6 . . 53.60(4) ?
Se11 Nb2 Se3 . . 95.46(5) ?
Se5 Nb2 Se3 . . 132.34(4) ?
Se2 Nb2 Se3 . . 81.27(4) ?
Se10 Nb2 Se3 . . 128.16(5) ?
Se6 Nb2 Se3 . . 74.99(4) ?
Se11 Nb2 Se8 . . 166.86(5) ?
Se5 Nb2 Se8 . . 84.38(4) ?
Se2 Nb2 Se8 . . 82.37(3) ?
Se10 Nb2 Se8 . . 82.25(4) ?
Se6 Nb2 Se8 . . 68.18(4) ?
Se3 Nb2 Se8 . . 72.09(3) ?
Se1 Se1 Nb1 3_756 . 108.94(5) ?
Se1 Se1 Cs3 3_756 . 123.62(5) ?
Nb1 Se1 Cs3 . . 121.41(4) ?
Se1 Se1 Cs1 3_756 . 81.58(5) ?
Nb1 Se1 Cs1 . . 98.60(3) ?
Cs3 Se1 Cs1 . . 112.02(3) ?
Se1 Se1 Cs1 3_756 3_756 62.68(4) ?
Nb1 Se1 Cs1 . 3_756 93.29(3) ?
Cs3 Se1 Cs1 . 3_756 89.44(2) ?
Cs1 Se1 Cs1 . 3_756 144.26(2) ?
Se5 Se2 Nb2 . . 62.56(4) ?
Se5 Se2 Nb1 . . 115.88(4) ?
Nb2 Se2 Nb1 . . 84.24(3) ?
Se5 Se2 Cs1 . 3_756 76.53(4) ?
Nb2 Se2 Cs1 . 3_756 132.96(4) ?
Nb1 Se2 Cs1 . 3_756 94.28(3) ?
Se5 Se2 Cs1 . 4_566 70.25(3) ?
Nb2 Se2 Cs1 . 4_566 90.41(3) ?
Nb1 Se2 Cs1 . 4_566 168.21(4) ?
Cs1 Se2 Cs1 3_756 4_566 97.04(2) ?
Se9 Se3 Nb1 . . 63.07(3) ?
Se9 Se3 Nb2 . . 109.29(4) ?
Nb1 Se3 Nb2 . . 89.16(4) ?
Se9 Se3 Cs3 . 3_766 71.03(3) ?
Nb1 Se3 Cs3 . 3_766 86.55(3) ?
Nb2 Se3 Cs3 . 3_766 174.95(4) ?
Se8 Se4 Nb1 . . 62.96(4) ?
Se8 Se4 Cs1 . 3_756 124.63(4) ?
Nb1 Se4 Cs1 . 3_756 101.10(3) ?
Se8 Se4 Cs3 . 3_756 132.08(4) ?
Nb1 Se4 Cs3 . 3_756 111.76(4) ?
Cs1 Se4 Cs3 3_756 3_756 103.29(3) ?
Se8 Se4 Cs2 . . 61.62(3) ?
Nb1 Se4 Cs2 . . 120.84(4) ?
Cs1 Se4 Cs2 3_756 . 93.76(3) ?
Cs3 Se4 Cs2 3_756 . 119.78(3) ?
Se2 Se5 Nb2 . . 63.06(4) ?
Se2 Se5 Cs1 . 4_566 72.37(3) ?
Nb2 Se5 Cs1 . 4_566 91.63(4) ?
Se2 Se5 Cs2 . . 122.13(4) ?
Nb2 Se5 Cs2 . . 94.25(4) ?
Cs1 Se5 Cs2 4_566 . 165.43(3) ?
Se2 Se5 Cs1 . 3_756 67.27(3) ?
Nb2 Se5 Cs1 . 3_756 125.19(4) ?
Cs1 Se5 Cs1 4_566 3_756 94.37(2) ?
Cs2 Se5 Cs1 . 3_756 93.11(3) ?
Se2 Se5 Cs3 . 2_746 150.98(4) ?
Nb2 Se5 Cs3 . 2_746 141.24(4) ?
Cs1 Se5 Cs3 4_566 2_746 88.59(2) ?
Cs2 Se5 Cs3 . 2_746 78.50(2) ?
Cs1 Se5 Cs3 3_756 2_746 93.39(3) ?
Se10 Se6 Nb2 . . 62.79(4) ?
Se10 Se6 Cs2 . 1_565 110.41(5) ?
Nb2 Se6 Cs2 . 1_565 93.86(4) ?
Se10 Se6 Cs3 . 1_455 67.81(4) ?
Nb2 Se6 Cs3 . 1_455 130.59(4) ?
Cs2 Se6 Cs3 1_565 1_455 104.10(3) ?
Nb1 Se7 Cs2 . 3_656 102.15(4) ?
Nb1 Se7 Cs3 . 3_766 98.57(4) ?
Cs2 Se7 Cs3 3_656 3_766 110.65(4) ?
Nb1 Se7 Cs1 . . 99.65(4) ?
Cs2 Se7 Cs1 3_656 . 143.44(4) ?
Cs3 Se7 Cs1 3_766 . 94.54(3) ?
Se4 Se8 Nb1 . . 62.64(4) ?
Se4 Se8 Nb2 . . 113.99(4) ?
Nb1 Se8 Nb2 . . 83.24(3) ?
Se4 Se8 Cs2 . . 82.49(4) ?
Nb1 Se8 Cs2 . . 139.36(4) ?
Nb2 Se8 Cs2 . . 93.49(3) ?
Se4 Se8 Cs2 . 3_656 98.78(4) ?
Nb1 Se8 Cs2 . 3_656 92.49(3) ?
Nb2 Se8 Cs2 . 3_656 139.82(4) ?
Cs2 Se8 Cs2 . 3_656 114.06(3) ?
Se3 Se9 Nb1 . . 63.93(3) ?
Se3 Se9 Cs1 . 3_766 91.74(4) ?
Nb1 Se9 Cs1 . 3_766 149.89(4) ?
Se3 Se9 Cs3 . 3_766 73.28(3) ?
Nb1 Se9 Cs3 . 3_766 87.85(3) ?
Cs1 Se9 Cs3 3_766 3_766 102.48(3) ?
Se3 Se9 Cs3 . . 150.83(4) ?
Nb1 Se9 Cs3 . . 104.85(3) ?
Cs1 Se9 Cs3 3_766 . 87.74(2) ?
Cs3 Se9 Cs3 3_766 . 135.19(3) ?
Se6 Se10 Nb2 . . 63.61(4) ?
Se6 Se10 Cs3 . 1_455 75.76(4) ?
Nb2 Se10 Cs3 . 1_455 139.35(5) ?
Se6 Se10 Cs2 . . 109.63(5) ?
Nb2 Se10 Cs2 . . 95.66(4) ?
Cs3 Se10 Cs2 1_455 . 96.92(4) ?
Se6 Se10 Cs2 . 2_656 132.71(6) ?
Nb2 Se10 Cs2 . 2_656 123.76(5) ?
Cs3 Se10 Cs2 1_455 2_656 84.51(3) ?
Cs2 Se10 Cs2 . 2_656 115.18(4) ?
Nb2 Se11 Cs3 . 2_756 155.85(6) ?
Nb2 Se11 Cs2 . 1_565 94.36(4) ?
Cs3 Se11 Cs2 2_756 1_565 84.74(3) ?
Nb2 Se11 Cs1 . 4_566 91.55(4) ?
Cs3 Se11 Cs1 2_756 4_566 90.33(3) ?
Cs2 Se11 Cs1 1_565 4_566 173.98(4) ?
Nb2 Se11 Cs1 . 3_766 108.77(5) ?
Cs3 Se11 Cs1 2_756 3_766 95.36(3) ?
Cs2 Se11 Cs1 1_565 3_766 89.50(3) ?
Cs1 Se11 Cs1 4_566 3_766 87.52(3) ?
Se1 Cs1 Se5 . 4_565 120.67(3) ?
Se1 Cs1 Se2 . 3_756 88.20(2) ?
Se5 Cs1 Se2 4_565 3_756 134.93(3) ?
Se1 Cs1 Se2 . 4_565 157.07(3) ?
Se5 Cs1 Se2 4_565 4_565 37.38(2) ?
Se2 Cs1 Se2 3_756 4_565 105.97(2) ?
Se1 Cs1 Se4 . 3_756 56.26(2) ?
Se5 Cs1 Se4 4_565 3_756 164.17(3) ?
Se2 Cs1 Se4 3_756 3_756 60.37(2) ?
Se2 Cs1 Se4 4_565 3_756 146.58(3) ?
Se1 Cs1 Se9 . 3_766 59.85(2) ?
Se5 Cs1 Se9 4_565 3_766 92.09(3) ?
Se2 Cs1 Se9 3_756 3_766 132.96(3) ?
Se2 Cs1 Se9 4_565 3_766 116.42(3) ?
Se4 Cs1 Se9 3_756 3_766 72.89(2) ?
Se1 Cs1 Se7 . . 61.98(2) ?
Se5 Cs1 Se7 4_565 . 61.04(3) ?
Se2 Cs1 Se7 3_756 . 120.08(3) ?
Se2 Cs1 Se7 4_565 . 95.13(3) ?
Se4 Cs1 Se7 3_756 . 118.23(3) ?
Se9 Cs1 Se7 3_766 . 76.68(3) ?
Se1 Cs1 Se11 . 4_565 108.20(3) ?
Se5 Cs1 Se11 4_565 4_565 64.09(3) ?
Se2 Cs1 Se11 3_756 4_565 74.71(3) ?
Se2 Cs1 Se11 4_565 4_565 60.35(2) ?
Se4 Cs1 Se11 3_756 4_565 131.49(3) ?
Se9 Cs1 Se11 3_766 4_565 144.35(3) ?
Se7 Cs1 Se11 . 4_565 68.69(3) ?
Se1 Cs1 Se5 . 3_756 114.77(3) ?
Se5 Cs1 Se5 4_565 3_756 123.52(2) ?
Se2 Cs1 Se5 3_756 3_756 36.20(2) ?
Se2 Cs1 Se5 4_565 3_756 86.18(2) ?
Se4 Cs1 Se5 3_756 3_756 64.95(2) ?
Se9 Cs1 Se5 3_766 3_756 125.76(3) ?
Se7 Cs1 Se5 . 3_756 154.00(3) ?
Se11 Cs1 Se5 4_565 3_756 89.89(3) ?
Se1 Cs1 Se1 . 3_756 35.74(3) ?
Se5 Cs1 Se1 4_565 3_756 132.97(3) ?
Se2 Cs1 Se1 3_756 3_756 55.26(2) ?
Se2 Cs1 Se1 4_565 3_756 144.87(3) ?
Se4 Cs1 Se1 3_756 3_756 55.48(2) ?
Se9 Cs1 Se1 3_766 3_756 94.60(2) ?
Se7 Cs1 Se1 . 3_756 75.44(2) ?
Se11 Cs1 Se1 4_565 3_756 84.96(2) ?
Se5 Cs1 Se1 3_756 3_756 88.59(2) ?
Se1 Cs1 Se11 . 3_766 124.33(3) ?
Se5 Cs1 Se11 4_565 3_766 87.81(3) ?
Se2 Cs1 Se11 3_756 3_766 104.24(3) ?
Se2 Cs1 Se11 4_565 3_766 70.36(2) ?
Se4 Cs1 Se11 3_756 3_766 83.20(3) ?
Se9 Cs1 Se11 3_766 3_766 73.65(2) ?
Se7 Cs1 Se11 . 3_766 135.67(3) ?
Se11 Cs1 Se11 4_565 3_766 127.47(2) ?
Se5 Cs1 Se11 3_756 3_766 69.06(2) ?
Se1 Cs1 Se11 3_756 3_766 138.57(3) ?
Se8 Cs2 Se7 . 3_656 120.34(3) ?
Se8 Cs2 Se6 . 1_545 123.90(3) ?
Se7 Cs2 Se6 3_656 1_545 70.83(3) ?
Se8 Cs2 Se8 . 3_656 65.94(3) ?
Se7 Cs2 Se8 3_656 3_656 62.98(2) ?
Se6 Cs2 Se8 1_545 3_656 76.89(3) ?
Se8 Cs2 Se10 . . 60.57(3) ?
Se7 Cs2 Se10 3_656 . 99.95(3) ?
Se6 Cs2 Se10 1_545 . 170.77(4) ?
Se8 Cs2 Se10 3_656 . 99.48(3) ?
Se8 Cs2 Se11 . 1_545 115.83(4) ?
Se7 Cs2 Se11 3_656 1_545 120.89(4) ?
Se6 Cs2 Se11 1_545 1_545 63.74(3) ?
Se8 Cs2 Se11 3_656 1_545 132.86(3) ?
Se10 Cs2 Se11 . 1_545 123.04(3) ?
Se8 Cs2 Se10 . 2_646 142.58(4) ?
Se7 Cs2 Se10 3_656 2_646 71.80(3) ?
Se6 Cs2 Se10 1_545 2_646 93.36(3) ?
Se8 Cs2 Se10 3_656 2_646 134.51(3) ?
Se10 Cs2 Se10 . 2_646 83.12(3) ?
Se11 Cs2 Se10 1_545 2_646 75.16(3) ?
Se8 Cs2 Se5 . . 61.10(2) ?
Se7 Cs2 Se5 3_656 . 152.65(4) ?
Se6 Cs2 Se5 1_545 . 133.55(3) ?
Se8 Cs2 Se5 3_656 . 127.02(3) ?
Se10 Cs2 Se5 . . 55.33(3) ?
Se11 Cs2 Se5 1_545 . 73.26(3) ?
Se10 Cs2 Se5 2_646 . 91.89(3) ?
Se8 Cs2 Se4 . . 35.90(2) ?
Se7 Cs2 Se4 3_656 . 136.91(3) ?
Se6 Cs2 Se4 1_545 . 95.54(3) ?
Se8 Cs2 Se4 3_656 . 74.25(2) ?
Se10 Cs2 Se4 . . 91.56(3) ?
Se11 Cs2 Se4 1_545 . 84.40(3) ?
Se10 Cs2 Se4 2_646 . 151.22(3) ?
Se5 Cs2 Se4 . . 62.50(2) ?
Se1 Cs3 Se7 . 3_766 119.26(3) ?
Se1 Cs3 Se11 . 2_746 95.17(3) ?
Se7 Cs3 Se11 3_766 2_746 130.24(3) ?
Se1 Cs3 Se10 . 1_655 141.78(4) ?
Se7 Cs3 Se10 3_766 1_655 91.17(3) ?
Se11 Cs3 Se10 2_746 1_655 79.08(3) ?
Se1 Cs3 Se4 . 3_756 55.95(2) ?
Se7 Cs3 Se4 3_766 3_756 121.23(3) ?
Se11 Cs3 Se4 2_746 3_756 107.48(3) ?
Se10 Cs3 Se4 1_655 3_756 89.45(3) ?
Se1 Cs3 Se9 . 3_766 59.55(2) ?
Se7 Cs3 Se9 3_766 3_766 63.73(2) ?
Se11 Cs3 Se9 2_746 3_766 151.47(3) ?
Se10 Cs3 Se9 1_655 3_766 128.66(3) ?
Se4 Cs3 Se9 3_756 3_766 70.83(2) ?
Se1 Cs3 Se6 . 1_655 131.43(3) ?
Se7 Cs3 Se6 3_766 1_655 68.61(3) ?
Se11 Cs3 Se6 2_746 1_655 115.51(3) ?
Se10 Cs3 Se6 1_655 1_655 36.44(3) ?
Se4 Cs3 Se6 3_756 1_655 78.49(3) ?
Se9 Cs3 Se6 3_766 1_655 92.40(3) ?
Se1 Cs3 Se3 . 3_766 82.86(2) ?
Se7 Cs3 Se3 3_766 3_766 62.00(2) ?
Se11 Cs3 Se3 2_746 3_766 165.15(4) ?
Se10 Cs3 Se3 1_655 3_766 93.31(3) ?
Se4 Cs3 Se3 3_756 3_766 59.30(2) ?
Se9 Cs3 Se3 3_766 3_766 35.69(2) ?
Se6 Cs3 Se3 1_655 3_766 57.75(2) ?
Se1 Cs3 Se9 . . 50.37(2) ?
Se7 Cs3 Se9 3_766 . 74.70(3) ?
Se11 Cs3 Se9 2_746 . 109.81(3) ?
Se10 Cs3 Se9 1_655 . 165.87(3) ?
Se4 Cs3 Se9 3_756 . 97.91(2) ?
Se9 Cs3 Se9 3_766 . 44.81(3) ?
Se6 Cs3 Se9 1_655 . 133.47(3) ?
Se3 Cs3 Se9 3_766 . 80.30(2) ?
Se1 Cs3 Se5 . 2_756 123.72(3) ?
Se7 Cs3 Se5 3_766 2_756 58.73(3) ?
Se11 Cs3 Se5 2_746 2_756 72.62(3) ?
Se10 Cs3 Se5 1_655 2_756 90.91(3) ?
Se4 Cs3 Se5 3_756 2_756 179.64(3) ?
Se9 Cs3 Se5 3_766 2_756 108.91(3) ?
Se6 Cs3 Se5 1_655 2_756 101.78(3) ?
Se3 Cs3 Se5 3_766 2_756 120.64(3) ?
Se9 Cs3 Se5 . 2_756 81.73(2) ?

loop_
_geom_bond_atom_site_label_1
_geom_bond_atom_site_label_2
_geom_bond_site_symmetry_2
_geom_bond_distance
_geom_bond_publ_flag
Nb1 Se7 . 2.3355(13) ?
Nb1 Se4 . 2.5859(12) ?
Nb1 Se8 . 2.5934(12) ?
Nb1 Se9 . 2.6344(11) ?
Nb1 Se1 . 2.6348(12) ?
Nb1 Se3 . 2.6543(11) ?
Nb1 Se2 . 2.9799(11) ?
Nb2 Se11 . 2.3425(14) ?
Nb2 Se5 . 2.5804(13) ?
Nb2 Se2 . 2.5919(12) ?
Nb2 Se10 . 2.5948(14) ?
Nb2 Se6 . 2.6134(13) ?
Nb2 Se3 . 2.6856(12) ?
Nb2 Se8 . 3.0283(12) ?
Se1 Se1 3_756 2.3616(17) ?
Se1 Cs3 . 3.5170(11) ?
Se1 Cs1 . 3.5920(11) ?
Se1 Cs1 3_756 3.9994(11) ?
Se2 Se5 . 2.3636(13) ?
Se2 Cs1 3_756 3.6913(11) ?
Se2 Cs1 4_566 3.7102(11) ?
Se3 Se9 . 2.3601(13) ?
Se3 Cs3 3_766 3.8743(11) ?
Se4 Se8 . 2.3674(13) ?
Se4 Cs1 3_756 3.7105(12) ?
Se4 Cs3 3_756 3.8058(12) ?
Se4 Cs2 . 4.0030(13) ?
Se5 Cs1 4_566 3.6640(12) ?
Se5 Cs2 . 3.8678(13) ?
Se5 Cs1 3_756 3.8921(12) ?
Se5 Cs3 2_746 4.0728(12) ?
Se6 Se10 . 2.3483(17) ?
Se6 Cs2 1_565 3.6423(14) ?
Se6 Cs3 1_455 3.8323(13) ?
Se7 Cs2 3_656 3.5815(14) ?
Se7 Cs3 3_766 3.5871(15) ?
Se7 Cs1 . 3.7768(13) ?
Se8 Cs2 . 3.5522(11) ?
Se8 Cs2 3_656 3.7719(11) ?
Se9 Cs1 3_766 3.7331(11) ?
Se9 Cs3 3_766 3.8255(12) ?
Se9 Cs3 . 4.0667(12) ?
Se10 Cs3 1_455 3.6610(15) ?
Se10 Cs2 . 3.7976(17) ?
Se10 Cs2 2_656 3.8124(14) ?
Se11 Cs3 2_756 3.6436(13) ?
Se11 Cs2 1_565 3.8123(15) ?
Se11 Cs1 4_566 3.8274(14) ?
Se11 Cs1 3_766 4.1818(17) ?
Cs1 Se5 4_565 3.6640(12) ?
Cs1 Se2 3_756 3.6913(11) ?
Cs1 Se2 4_565 3.7102(11) ?
Cs1 Se4 3_756 3.7105(12) ?
Cs1 Se9 3_766 3.7331(11) ?
Cs1 Se11 4_565 3.8274(14) ?
Cs1 Se5 3_756 3.8922(12) ?
Cs1 Se1 3_756 3.9994(11) ?
Cs1 Se11 3_766 4.1818(17) ?
Cs2 Se7 3_656 3.5815(14) ?
Cs2 Se6 1_545 3.6423(15) ?
Cs2 Se8 3_656 3.7719(11) ?
Cs2 Se11 1_545 3.8123(15) ?
Cs2 Se10 2_646 3.8124(14) ?
Cs3 Se7 3_766 3.5870(15) ?
Cs3 Se11 2_746 3.6436(13) ?
Cs3 Se10 1_655 3.6610(15) ?
Cs3 Se4 3_756 3.8058(12) ?
Cs3 Se9 3_766 3.8255(12) ?
Cs3 Se6 1_655 3.8323(13) ?
Cs3 Se3 3_766 3.8742(11) ?
Cs3 Se5 2_756 4.0728(12) ?
